data_1504421
loop_
_publ_author_name
'Wang, Baoli'
'Cui, Dongmei'
'Lv, Kui'

_publ_section_title
;
 Highly 3,4-Selective Living Polymerization of Isoprene with Rare Earth
 Metal Fluorenyl N-Heterocyclic Carbene Precursors
;
_journal_issue 6
_journal_name_full Macromolecules
_journal_page_first 1983
_journal_paper_doi 10.1021/ma702505n
_journal_volume 41
_journal_year 2008
_chemical_formula_sum 'C38.5 H50.5 Ho N2 Si2'
_chemical_formula_weight 762.42
_chemical_name_systematic
; 
 ? 
;
_space_group_IT_number 15
_symmetry_cell_setting monoclinic
_symmetry_space_group_name_Hall '-C 2yc'
_symmetry_space_group_name_H-M 'C 1 2/c 1'
_atom_sites_solution_hydrogens geom
_atom_sites_solution_primary direct
_atom_sites_solution_secondary difmap
_audit_creation_method SHELXL-97
_cell_angle_alpha 90.00
_cell_angle_beta 117.2280(10)
_cell_angle_gamma 90.00
_cell_formula_units_Z 8
_cell_length_a 37.866(2)
_cell_length_b 11.0410(7)
_cell_length_c 20.5883(12)
_cell_measurement_temperature 187(2)
_cell_volume 7653.8(8)
_computing_cell_refinement 'Bruker SMART'
_computing_data_collection 'Bruker SMART'
_computing_data_reduction 'Bruker SAINT'
_computing_molecular_graphics 'Bruker SHELXTL'
_computing_publication_material 'Bruker SHELXTL'
_computing_structure_refinement 'SHELXL-97 (Sheldrick, 1997)'
_computing_structure_solution 'SHELXS-97 (Sheldrick, 1990)'
_diffrn_ambient_temperature 187(2)
_diffrn_measured_fraction_theta_full 0.995
_diffrn_measured_fraction_theta_max 0.995
_diffrn_measurement_device_type 'CCD area detector'
_diffrn_measurement_method 'phi and omega scan'
_diffrn_radiation_monochromator graphite
_diffrn_radiation_source 'fine-focus sealed tube'
_diffrn_radiation_type MoK\a
_diffrn_radiation_wavelength 0.71073
_diffrn_reflns_av_R_equivalents 0.0237
_diffrn_reflns_av_sigmaI/netI 0.0260
_diffrn_reflns_limit_h_max 46
_diffrn_reflns_limit_h_min -45
_diffrn_reflns_limit_k_max 13
_diffrn_reflns_limit_k_min -12
_diffrn_reflns_limit_l_max 24
_diffrn_reflns_limit_l_min -25
_diffrn_reflns_number 21015
_diffrn_reflns_theta_full 26.02
_diffrn_reflns_theta_max 26.02
_diffrn_reflns_theta_min 1.94
_exptl_absorpt_coefficient_mu 2.157
_exptl_absorpt_correction_T_max 0.7973
_exptl_absorpt_correction_T_min 0.7668
_exptl_absorpt_correction_type multi-scan
_exptl_crystal_colour yellow
_exptl_crystal_density_diffrn 1.323
_exptl_crystal_density_method 'not measured'
_exptl_crystal_description block
_exptl_crystal_F_000 3124
_exptl_crystal_size_max 0.13
_exptl_crystal_size_mid 0.12
_exptl_crystal_size_min 0.11
_refine_diff_density_max 1.139
_refine_diff_density_min -0.428
_refine_diff_density_rms 0.068
_refine_ls_extinction_method none
_refine_ls_goodness_of_fit_ref 1.056
_refine_ls_hydrogen_treatment constr
_refine_ls_matrix_type full
_refine_ls_number_parameters 432
_refine_ls_number_reflns 7521
_refine_ls_number_restraints 39
_refine_ls_restrained_S_all 1.070
_refine_ls_R_factor_all 0.0317
_refine_ls_R_factor_gt 0.0260
_refine_ls_shift/su_max 0.003
_refine_ls_shift/su_mean 0.000
_refine_ls_structure_factor_coef Fsqd
_refine_ls_weighting_details 'calc w=1/[\s^2^(Fo^2^)+(0.0362P)^2^+4.7287P] where P=(Fo^2^+2Fc^2^)/3'
_refine_ls_weighting_scheme calc
_refine_ls_wR_factor_gt 0.0642
_refine_ls_wR_factor_ref 0.0676
_reflns_number_gt 6536
_reflns_number_total 7521
_reflns_threshold_expression >2sigma(I)
_cod_data_source_file ma702505n-file002.cif
_cod_data_source_block r360m
_cod_original_sg_symbol_H-M C2/c
_cod_original_formula_sum 'C38.50 H50.50 Ho N2 Si2'
_cod_database_code 1504421

loop_
_symmetry_equiv_pos_as_xyz
'x, y, z'
'-x, y, -z+1/2'
'x+1/2, y+1/2, z'
'-x+1/2, y+1/2, -z+1/2'
'-x, -y, -z'
'x, -y, z-1/2'
'-x+1/2, -y+1/2, -z'
'x+1/2, -y+1/2, z-1/2'

loop_
_atom_site_label
_atom_site_type_symbol
_atom_site_fract_x
_atom_site_fract_y
_atom_site_fract_z
_atom_site_U_iso_or_equiv
_atom_site_adp_type
_atom_site_occupancy
_atom_site_symmetry_multiplicity
_atom_site_calc_flag
_atom_site_refinement_flags
_atom_site_disorder_assembly
_atom_site_disorder_group
C1 C 0.29041(8) 0.7599(3) 0.77903(15) 0.0413(6) Uani 1 1 d . . .
C2 C 0.26792(8) 0.7491(3) 0.81847(16) 0.0432(7) Uani 1 1 d . . .
C3 C 0.23987(8) 0.8274(3) 0.82433(16) 0.0553(8) Uani 1 1 d . . .
H3 H 0.2330 0.9021 0.7985 0.066 Uiso 1 1 calc R . .
C4 C 0.22287(10) 0.7945(4) 0.8674(2) 0.0657(10) Uani 1 1 d . . .
H4 H 0.2036 0.8461 0.8703 0.079 Uiso 1 1 calc R . .
C5 C 0.23314(10) 0.6862(4) 0.90762(19) 0.0678(10) Uani 1 1 d . . .
H5 H 0.2209 0.6667 0.9376 0.081 Uiso 1 1 calc R . .
C6 C 0.26029(9) 0.6087(3) 0.90447(16) 0.0558(8) Uani 1 1 d . . .
H6 H 0.2672 0.5361 0.9324 0.067 Uiso 1 1 calc R . .
C7 C 0.27808(8) 0.6376(3) 0.85886(15) 0.0454(7) Uani 1 1 d . . .
C8 C 0.30511(8) 0.5741(3) 0.84023(14) 0.0423(6) Uani 1 1 d . . .
C9 C 0.32325(9) 0.4591(3) 0.85993(16) 0.0536(8) Uani 1 1 d . . .
H9 H 0.3190 0.4097 0.8935 0.064 Uiso 1 1 calc R . .
C10 C 0.34688(9) 0.4194(3) 0.83055(19) 0.0595(8) Uani 1 1 d . . .
H10 H 0.3590 0.3418 0.8435 0.071 Uiso 1 1 calc R . .
C11 C 0.35352(9) 0.4920(3) 0.78139(18) 0.0571(8) Uani 1 1 d . . .
H11 H 0.3701 0.4622 0.7616 0.068 Uiso 1 1 calc R . .
C12 C 0.33684(8) 0.6048(3) 0.76086(15) 0.0489(7) Uani 1 1 d . . .
H12 H 0.3422 0.6526 0.7280 0.059 Uiso 1 1 calc R . .
C13 C 0.31154(8) 0.6489(3) 0.78926(13) 0.0403(6) Uani 1 1 d . . .
C14 C 0.28744(8) 0.8620(3) 0.72838(15) 0.0479(7) Uani 1 1 d . . .
H14A H 0.2591 0.8847 0.6999 0.057 Uiso 1 1 calc R . .
H14B H 0.2968 0.8325 0.6935 0.057 Uiso 1 1 calc R . .
C15 C 0.31121(9) 0.9755(3) 0.76645(16) 0.0514(7) Uani 1 1 d . . .
H15A H 0.3032 1.0428 0.7307 0.062 Uiso 1 1 calc R . .
H15B H 0.3046 0.9993 0.8059 0.062 Uiso 1 1 calc R . .
C16 C 0.37547(8) 0.8864(2) 0.85618(14) 0.0379(6) Uani 1 1 d . . .
C17 C 0.41481(10) 0.9677(3) 0.81148(16) 0.0535(8) Uani 1 1 d . . .
H17 H 0.4378 0.9868 0.8061 0.064 Uiso 1 1 calc R . .
C18 C 0.37787(10) 1.0073(3) 0.76980(17) 0.0563(8) Uani 1 1 d . . .
H18 H 0.3695 1.0597 0.7288 0.068 Uiso 1 1 calc R . .
C19 C 0.44697(8) 0.8361(3) 0.92216(15) 0.0424(6) Uani 1 1 d . . .
C20 C 0.46268(8) 0.8870(3) 0.99163(16) 0.0486(7) Uani 1 1 d . . .
C21 C 0.49499(9) 0.8294(3) 1.04756(18) 0.0608(9) Uani 1 1 d . . .
H21 H 0.5059 0.8623 1.0955 0.073 Uiso 1 1 calc R . .
C22 C 0.51159(11) 0.7272(3) 1.0359(2) 0.0710(11) Uani 1 1 d . . .
C23 C 0.49549(9) 0.6790(3) 0.9661(2) 0.0646(9) Uani 1 1 d . . .
H23 H 0.5070 0.6080 0.9577 0.078 Uiso 1 1 calc R . .
C24 C 0.46300(10) 0.7314(3) 0.9080(2) 0.0524(8) Uani 1 1 d . . .
C25 C 0.44530(10) 0.9994(3) 1.00673(17) 0.0583(8) Uani 1 1 d . . .
H25A H 0.4365 1.0543 0.9648 0.087 Uiso 1 1 calc R . .
H25B H 0.4655 1.0398 1.0503 0.087 Uiso 1 1 calc R . .
H25C H 0.4226 0.9774 1.0150 0.087 Uiso 1 1 calc R . .
C26 C 0.54731(12) 0.6673(5) 1.0981(3) 0.1092(17) Uani 1 1 d . . .
H26A H 0.5667 0.7294 1.1267 0.164 Uiso 1 1 calc R . .
H26B H 0.5596 0.6103 1.0780 0.164 Uiso 1 1 calc R . .
H26C H 0.5386 0.6236 1.1297 0.164 Uiso 1 1 calc R . .
C27 C 0.44551(11) 0.6755(4) 0.8331(2) 0.0694(10) Uani 1 1 d . . .
H27A H 0.4204 0.6355 0.8230 0.104 Uiso 1 1 calc R . .
H27B H 0.4641 0.6158 0.8310 0.104 Uiso 1 1 calc R . .
H27C H 0.4406 0.7388 0.7966 0.104 Uiso 1 1 calc R . .
C28 C 0.33124(10) 0.9145(3) 0.98881(16) 0.0545(8) Uani 1 1 d . . .
H28A H 0.3091 0.8766 0.9946 0.065 Uiso 1 1 calc R . .
H28B H 0.3546 0.9065 1.0373 0.065 Uiso 1 1 calc R . .
C29 C 0.39521(9) 0.6472(3) 1.00755(16) 0.0548(8) Uani 1 1 d . C .
H29A H 0.3968 0.5755 0.9802 0.066 Uiso 1 1 calc R . .
H29B H 0.4201 0.6932 1.0212 0.066 Uiso 1 1 calc R . .
C30 C 0.26825(14) 1.1161(5) 0.9156(2) 0.123(2) Uani 1 1 d . . .
H30A H 0.2658 1.1013 0.8668 0.184 Uiso 1 1 calc R . .
H30B H 0.2630 1.2018 0.9203 0.184 Uiso 1 1 calc R . .
H30C H 0.2490 1.0659 0.9229 0.184 Uiso 1 1 calc R . .
C31 C 0.32379(13) 1.1340(4) 1.0751(2) 0.0771(11) Uani 1 1 d . . .
H31A H 0.3053 1.0893 1.0875 0.116 Uiso 1 1 calc R . .
H31B H 0.3172 1.2204 1.0708 0.116 Uiso 1 1 calc R . .
H31C H 0.3510 1.1220 1.1136 0.116 Uiso 1 1 calc R . .
C32 C 0.35533(15) 1.1674(4) 0.9659(3) 0.0951(15) Uani 1 1 d . . .
H32A H 0.3826 1.1466 1.0013 0.143 Uiso 1 1 calc R . .
H32B H 0.3508 1.2539 0.9695 0.143 Uiso 1 1 calc R . .
H32C H 0.3514 1.1488 0.9164 0.143 Uiso 1 1 calc R . .
C36 C 0.5000 -0.0733(8) 0.2500 0.142(4) Uani 1 2 d S . .
H36 H 0.5000 -0.1593 0.2500 0.170 Uiso 1 2 calc SR . .
C37 C 0.4681(2) -0.0087(5) 0.1983(3) 0.122(2) Uani 1 1 d . . .
H37 H 0.4457 -0.0500 0.1622 0.146 Uiso 1 1 calc R A 1
C38 C 0.4692(2) 0.1151(5) 0.2001(3) 0.1048(17) Uani 0.50 1 d P B 1
H38A H 0.4472 0.1589 0.1645 0.126 Uiso 0.50 1 calc PR B 1
C40 C 0.4692(2) 0.1151(5) 0.2001(3) 0.1048(17) Uani 0.50 1 d P B 2
C41 C 0.4404(3) 0.1838(12) 0.1526(6) 0.123(4) Uani 0.50 1 d P B 2
H41A H 0.4428 0.2695 0.1559 0.147 Uiso 0.50 1 calc PR B 2
H41B H 0.4173 0.1475 0.1151 0.147 Uiso 0.50 1 calc PR B 2
C39 C 0.5000 0.1762(7) 0.2500 0.108(3) Uani 1 2 d S . .
H39 H 0.5000 0.2622 0.2500 0.129 Uiso 1 2 calc SR B 1
C33A C 0.4102(6) 0.7015(13) 1.1616(7) 0.097(5) Uani 0.407(13) 1 d PDU C 1
H33A H 0.4390 0.7122 1.1891 0.145 Uiso 0.407(13) 1 calc PR C 1
H33B H 0.3996 0.6768 1.1950 0.145 Uiso 0.407(13) 1 calc PR C 1
H33C H 0.3979 0.7781 1.1381 0.145 Uiso 0.407(13) 1 calc PR C 1
C34A C 0.4359(4) 0.4542(13) 1.1311(7) 0.091(5) Uani 0.407(13) 1 d PDU C 1
H34A H 0.4347 0.4052 1.0904 0.137 Uiso 0.407(13) 1 calc PR C 1
H34B H 0.4288 0.4039 1.1626 0.137 Uiso 0.407(13) 1 calc PR C 1
H34C H 0.4629 0.4855 1.1595 0.137 Uiso 0.407(13) 1 calc PR C 1
C35A C 0.3677(4) 0.4621(10) 1.0860(7) 0.067(3) Uani 0.407(13) 1 d PDU C 1
H35A H 0.3717 0.3975 1.0574 0.100 Uiso 0.407(13) 1 calc PR C 1
H35B H 0.3399 0.4886 1.0617 0.100 Uiso 0.407(13) 1 calc PR C 1
H35C H 0.3742 0.4317 1.1349 0.100 Uiso 0.407(13) 1 calc PR C 1
C33B C 0.3899(3) 0.7114(7) 1.1506(4) 0.059(2) Uani 0.593(13) 1 d PDU C 2
H33D H 0.4119 0.7693 1.1690 0.089 Uiso 0.593(13) 1 calc PR C 2
H33E H 0.3879 0.6736 1.1919 0.089 Uiso 0.593(13) 1 calc PR C 2
H33F H 0.3650 0.7538 1.1198 0.089 Uiso 0.593(13) 1 calc PR C 2
C34B C 0.4519(2) 0.5372(11) 1.1576(4) 0.095(3) Uani 0.593(13) 1 d PDU C 2
H34D H 0.4601 0.4736 1.1341 0.143 Uiso 0.593(13) 1 calc PR C 2
H34E H 0.4528 0.5057 1.2028 0.143 Uiso 0.593(13) 1 calc PR C 2
H34F H 0.4700 0.6065 1.1690 0.143 Uiso 0.593(13) 1 calc PR C 2
C35B C 0.3514(3) 0.5014(9) 1.0729(5) 0.073(3) Uani 0.593(13) 1 d PDU C 2
H35D H 0.3492 0.4305 1.0426 0.109 Uiso 0.593(13) 1 calc PR C 2
H35E H 0.3285 0.5548 1.0467 0.109 Uiso 0.593(13) 1 calc PR C 2
H35F H 0.3519 0.4750 1.1188 0.109 Uiso 0.593(13) 1 calc PR C 2
Ho1 Ho 0.344462(3) 0.769006(12) 0.919634(6) 0.03594(6) Uani 1 1 d . . .
N1 N 0.35409(7) 0.9577(2) 0.79748(12) 0.0442(5) Uani 1 1 d . . .
N2 N 0.41301(6) 0.8932(2) 0.86400(12) 0.0409(5) Uani 1 1 d . . .
Si1 Si 0.31950(3) 1.07695(9) 0.98578(5) 0.0600(2) Uani 1 1 d . . .
Si2 Si 0.39938(3) 0.58732(9) 1.09352(5) 0.0601(2) Uani 1 1 d D . .

loop_
_atom_site_aniso_label
_atom_site_aniso_U_11
_atom_site_aniso_U_22
_atom_site_aniso_U_33
_atom_site_aniso_U_23
_atom_site_aniso_U_13
_atom_site_aniso_U_12
C1 0.0291(14) 0.0630(18) 0.0283(14) 0.0040(12) 0.0100(12) 0.0022(12)
C2 0.0267(14) 0.070(2) 0.0312(14) -0.0004(12) 0.0115(12) -0.0005(12)
C3 0.0345(16) 0.081(2) 0.0470(17) -0.0001(16) 0.0160(14) 0.0094(15)
C4 0.0408(18) 0.106(3) 0.057(2) -0.010(2) 0.0276(17) 0.0014(18)
C5 0.049(2) 0.114(3) 0.0515(19) -0.015(2) 0.0333(17) -0.023(2)
C6 0.0448(18) 0.082(2) 0.0405(16) 0.0005(15) 0.0191(14) -0.0198(16)
C7 0.0333(14) 0.0658(19) 0.0341(14) -0.0026(13) 0.0126(12) -0.0107(13)
C8 0.0293(14) 0.0569(18) 0.0340(14) -0.0001(12) 0.0087(11) -0.0071(12)
C9 0.0436(17) 0.0575(19) 0.0480(17) 0.0063(14) 0.0108(14) -0.0079(14)
C10 0.0426(18) 0.056(2) 0.069(2) -0.0001(17) 0.0166(16) 0.0016(14)
C11 0.0387(17) 0.069(2) 0.062(2) -0.0139(17) 0.0217(15) 0.0022(15)
C12 0.0377(16) 0.066(2) 0.0419(16) -0.0038(14) 0.0175(13) -0.0021(14)
C13 0.0289(13) 0.0598(18) 0.0272(12) -0.0017(12) 0.0085(11) -0.0042(12)
C14 0.0347(15) 0.069(2) 0.0348(14) 0.0112(13) 0.0115(12) 0.0080(13)
C15 0.0510(18) 0.0553(18) 0.0437(16) 0.0138(14) 0.0178(14) 0.0146(14)
C16 0.0387(15) 0.0426(15) 0.0334(13) 0.0015(11) 0.0174(12) 0.0017(11)
C17 0.0547(19) 0.067(2) 0.0443(16) 0.0039(15) 0.0277(15) -0.0180(15)
C18 0.069(2) 0.0575(19) 0.0426(16) 0.0083(14) 0.0255(16) -0.0135(16)
C19 0.0334(14) 0.0507(17) 0.0454(15) 0.0027(13) 0.0202(12) -0.0068(12)
C20 0.0367(16) 0.0613(19) 0.0499(17) -0.0017(14) 0.0216(14) -0.0098(13)
C21 0.0387(17) 0.078(2) 0.0535(19) 0.0001(17) 0.0104(15) -0.0120(16)
C22 0.0394(19) 0.072(2) 0.083(3) 0.010(2) 0.0115(19) -0.0064(16)
C23 0.0389(17) 0.058(2) 0.094(3) 0.003(2) 0.0273(18) 0.0015(15)
C24 0.0419(18) 0.0537(18) 0.069(2) -0.0059(15) 0.0313(17) -0.0107(13)
C25 0.0516(19) 0.075(2) 0.0509(18) -0.0107(16) 0.0256(16) -0.0077(16)
C26 0.054(2) 0.102(4) 0.118(4) 0.023(3) -0.008(2) 0.006(2)
C27 0.068(2) 0.070(2) 0.083(3) -0.017(2) 0.045(2) -0.0080(19)
C28 0.063(2) 0.062(2) 0.0469(17) 0.0013(15) 0.0323(16) 0.0018(15)
C29 0.0398(16) 0.070(2) 0.0492(17) 0.0202(15) 0.0155(14) 0.0005(14)
C30 0.101(4) 0.139(5) 0.092(3) -0.020(3) 0.013(3) 0.068(3)
C31 0.110(3) 0.069(2) 0.072(2) -0.0085(19) 0.059(2) -0.004(2)
C32 0.155(4) 0.055(2) 0.120(4) 0.028(2) 0.102(3) 0.030(3)
C36 0.292(14) 0.078(5) 0.128(7) 0.000 0.160(9) 0.000
C37 0.200(7) 0.104(5) 0.109(4) -0.026(3) 0.113(5) -0.052(4)
C38 0.161(6) 0.082(4) 0.114(4) 0.002(3) 0.099(4) -0.002(3)
C40 0.161(6) 0.082(4) 0.114(4) 0.002(3) 0.099(4) -0.002(3)
C41 0.111(9) 0.127(9) 0.096(8) -0.022(7) 0.017(6) 0.039(8)
C39 0.169(8) 0.069(4) 0.136(7) 0.000 0.114(7) 0.000
C33A 0.105(9) 0.087(7) 0.060(6) -0.013(5) 0.004(6) -0.034(7)
C34A 0.091(7) 0.092(8) 0.077(6) 0.046(6) 0.027(5) 0.021(6)
C35A 0.081(7) 0.041(5) 0.065(6) 0.005(4) 0.022(5) -0.006(5)
C33B 0.069(5) 0.063(4) 0.037(3) 0.005(3) 0.016(3) -0.019(3)
C34B 0.083(5) 0.104(6) 0.072(5) 0.031(4) 0.013(4) 0.027(4)
C35B 0.099(6) 0.067(5) 0.064(4) 0.004(4) 0.047(4) -0.015(4)
Ho1 0.02948(8) 0.05125(9) 0.02705(8) 0.00537(5) 0.01291(6) 0.00022(5)
N1 0.0473(14) 0.0465(14) 0.0368(12) 0.0061(10) 0.0176(11) 0.0014(11)
N2 0.0395(13) 0.0494(13) 0.0374(12) 0.0021(10) 0.0207(10) -0.0071(10)
Si1 0.0706(6) 0.0674(6) 0.0504(5) 0.0069(4) 0.0350(5) 0.0223(5)
Si2 0.0602(6) 0.0645(6) 0.0484(5) 0.0243(4) 0.0186(4) 0.0043(4)

loop_
_atom_type_symbol
_atom_type_description
_atom_type_scat_dispersion_real
_atom_type_scat_dispersion_imag
_atom_type_scat_source
C C 0.0033 0.0016 'International Tables Vol C Tables 4.2.6.8 and 6.1.1.4'
H H 0.0000 0.0000 'International Tables Vol C Tables 4.2.6.8 and 6.1.1.4'
N N 0.0061 0.0033 'International Tables Vol C Tables 4.2.6.8 and 6.1.1.4'
Si Si 0.0817 0.0704 'International Tables Vol C Tables 4.2.6.8 and 6.1.1.4'
Ho Ho -0.2175 4.6783 'International Tables Vol C Tables 4.2.6.8 and 6.1.1.4'

loop_
_geom_angle_atom_site_label_1
_geom_angle_atom_site_label_2
_geom_angle_atom_site_label_3
_geom_angle
_geom_angle_site_symmetry_1
_geom_angle_site_symmetry_3
C13 C1 C2 106.6(2) . .
C13 C1 C14 127.3(3) . .
C2 C1 C14 125.6(3) . .
C13 C1 Ho1 76.87(15) . .
C2 C1 Ho1 75.38(16) . .
C14 C1 Ho1 119.96(19) . .
C3 C2 C1 131.6(3) . .
C3 C2 C7 119.1(3) . .
C1 C2 C7 109.3(3) . .
C3 C2 Ho1 117.9(2) . .
C1 C2 Ho1 73.84(16) . .
C7 C2 Ho1 73.37(15) . .
C4 C3 C2 119.2(3) . .
C4 C3 H3 120.4 . .
C2 C3 H3 120.4 . .
C3 C4 C5 121.7(3) . .
C3 C4 H4 119.2 . .
C5 C4 H4 119.2 . .
C6 C5 C4 121.2(3) . .
C6 C5 H5 119.4 . .
C4 C5 H5 119.4 . .
C5 C6 C7 119.1(3) . .
C5 C6 H6 120.4 . .
C7 C6 H6 120.4 . .
C6 C7 C8 132.9(3) . .
C6 C7 C2 119.6(3) . .
C8 C7 C2 107.5(2) . .
C6 C7 Ho1 116.29(19) . .
C8 C7 Ho1 75.89(15) . .
C2 C7 Ho1 75.58(16) . .
C9 C8 C7 132.7(3) . .
C9 C8 C13 120.2(3) . .
C7 C8 C13 107.1(3) . .
C9 C8 Ho1 118.78(18) . .
C7 C8 Ho1 73.20(16) . .
C13 C8 Ho1 75.73(15) . .
C10 C9 C8 119.6(3) . .
C10 C9 H9 120.2 . .
C8 C9 H9 120.2 . .
C9 C10 C11 120.6(3) . .
C9 C10 H10 119.7 . .
C11 C10 H10 119.7 . .
C12 C11 C10 122.1(3) . .
C12 C11 H11 118.9 . .
C10 C11 H11 118.9 . .
C11 C12 C13 119.2(3) . .
C11 C12 H12 120.4 . .
C13 C12 H12 120.4 . .
C12 C13 C1 132.4(3) . .
C12 C13 C8 118.3(3) . .
C1 C13 C8 109.3(2) . .
C12 C13 Ho1 118.79(18) . .
C1 C13 Ho1 72.59(15) . .
C8 C13 Ho1 73.50(15) . .
C1 C14 C15 114.7(2) . .
C1 C14 H14A 108.6 . .
C15 C14 H14A 108.6 . .
C1 C14 H14B 108.6 . .
C15 C14 H14B 108.6 . .
H14A C14 H14B 107.6 . .
N1 C15 C14 112.9(2) . .
N1 C15 H15A 109.0 . .
C14 C15 H15A 109.0 . .
N1 C15 H15B 109.0 . .
C14 C15 H15B 109.0 . .
H15A C15 H15B 107.8 . .
N1 C16 N2 103.8(2) . .
N1 C16 Ho1 122.56(18) . .
N2 C16 Ho1 133.46(18) . .
C18 C17 N2 106.5(3) . .
C18 C17 H17 126.7 . .
N2 C17 H17 126.7 . .
C17 C18 N1 107.1(3) . .
C17 C18 H18 126.4 . .
N1 C18 H18 126.4 . .
C20 C19 C24 121.8(3) . .
C20 C19 N2 118.5(3) . .
C24 C19 N2 119.7(3) . .
C19 C20 C21 117.8(3) . .
C19 C20 C25 121.6(3) . .
C21 C20 C25 120.6(3) . .
C22 C21 C20 122.2(3) . .
C22 C21 H21 118.9 . .
C20 C21 H21 118.9 . .
C21 C22 C23 118.7(3) . .
C21 C22 C26 120.9(4) . .
C23 C22 C26 120.4(4) . .
C22 C23 C24 121.9(3) . .
C22 C23 H23 119.0 . .
C24 C23 H23 119.0 . .
C23 C24 C19 117.6(3) . .
C23 C24 C27 120.8(3) . .
C19 C24 C27 121.6(3) . .
C20 C25 H25A 109.5 . .
C20 C25 H25B 109.5 . .
H25A C25 H25B 109.5 . .
C20 C25 H25C 109.5 . .
H25A C25 H25C 109.5 . .
H25B C25 H25C 109.5 . .
C22 C26 H26A 109.5 . .
C22 C26 H26B 109.5 . .
H26A C26 H26B 109.5 . .
C22 C26 H26C 109.5 . .
H26A C26 H26C 109.5 . .
H26B C26 H26C 109.5 . .
C24 C27 H27A 109.5 . .
C24 C27 H27B 109.5 . .
H27A C27 H27B 109.5 . .
C24 C27 H27C 109.5 . .
H27A C27 H27C 109.5 . .
H27B C27 H27C 109.5 . .
Si1 C28 Ho1 139.53(16) . .
Si1 C28 H28A 102.2 . .
Ho1 C28 H28A 102.2 . .
Si1 C28 H28B 102.2 . .
Ho1 C28 H28B 102.2 . .
H28A C28 H28B 104.8 . .
Si2 C29 Ho1 128.82(16) . .
Si2 C29 H29A 105.1 . .
Ho1 C29 H29A 105.1 . .
Si2 C29 H29B 105.1 . .
Ho1 C29 H29B 105.1 . .
H29A C29 H29B 105.9 . .
Si1 C30 H30A 109.5 . .
Si1 C30 H30B 109.5 . .
H30A C30 H30B 109.5 . .
Si1 C30 H30C 109.5 . .
H30A C30 H30C 109.5 . .
H30B C30 H30C 109.5 . .
Si1 C31 H31A 109.5 . .
Si1 C31 H31B 109.5 . .
H31A C31 H31B 109.5 . .
Si1 C31 H31C 109.5 . .
H31A C31 H31C 109.5 . .
H31B C31 H31C 109.5 . .
Si1 C32 H32A 109.5 . .
Si1 C32 H32B 109.5 . .
H32A C32 H32B 109.5 . .
Si1 C32 H32C 109.5 . .
H32A C32 H32C 109.5 . .
H32B C32 H32C 109.5 . .
C37 C36 C37 118.2(8) 2_655 .
C37 C36 H36 120.9 2_655 .
C37 C36 H36 120.9 . .
C38 C37 C36 119.2(7) . .
C38 C37 H37 120.4 . .
C36 C37 H37 120.4 . .
C39 C38 C37 122.1(7) . .
C39 C38 H38A 119.0 . .
C37 C38 H38A 119.0 . .
H41A C41 H41B 120.0 . .
C38 C39 C40 119.2(8) . 2_655
C38 C39 C38 119.2(8) . 2_655
C40 C39 C38 0.0(10) 2_655 2_655
C38 C39 H39 120.4 . .
C40 C39 H39 120.4 2_655 .
C38 C39 H39 120.4 2_655 .
Si2 C33A H33A 109.5 . .
Si2 C33A H33B 109.5 . .
H33A C33A H33B 109.5 . .
Si2 C33A H33C 109.5 . .
H33A C33A H33C 109.5 . .
H33B C33A H33C 109.5 . .
Si2 C34A H34A 109.5 . .
Si2 C34A H34B 109.5 . .
H34A C34A H34B 109.5 . .
Si2 C34A H34C 109.5 . .
H34A C34A H34C 109.5 . .
H34B C34A H34C 109.5 . .
Si2 C35A H35A 109.5 . .
Si2 C35A H35B 109.5 . .
H35A C35A H35B 109.5 . .
Si2 C35A H35C 109.5 . .
H35A C35A H35C 109.5 . .
H35B C35A H35C 109.5 . .
Si2 C33B H33D 109.5 . .
Si2 C33B H33E 109.5 . .
H33D C33B H33E 109.5 . .
Si2 C33B H33F 109.5 . .
H33D C33B H33F 109.5 . .
H33E C33B H33F 109.5 . .
Si2 C34B H34D 109.5 . .
Si2 C34B H34E 109.5 . .
H34D C34B H34E 109.5 . .
Si2 C34B H34F 109.5 . .
H34D C34B H34F 109.5 . .
H34E C34B H34F 109.5 . .
Si2 C35B H35D 109.5 . .
Si2 C35B H35E 109.5 . .
H35D C35B H35E 109.5 . .
Si2 C35B H35F 109.5 . .
H35D C35B H35F 109.5 . .
H35E C35B H35F 109.5 . .
C28 Ho1 C29 104.40(12) . .
C28 Ho1 C16 104.20(10) . .
C29 Ho1 C16 106.57(9) . .
C28 Ho1 C7 103.88(11) . .
C29 Ho1 C7 108.14(11) . .
C16 Ho1 C7 127.45(8) . .
C28 Ho1 C1 114.35(10) . .
C29 Ho1 C1 139.29(11) . .
C16 Ho1 C1 76.25(9) . .
C7 Ho1 C1 51.79(9) . .
C28 Ho1 C2 94.14(10) . .
C29 Ho1 C2 139.02(10) . .
C16 Ho1 C2 103.66(9) . .
C7 Ho1 C2 31.05(9) . .
C1 Ho1 C2 30.78(9) . .
C28 Ho1 C8 134.47(10) . .
C29 Ho1 C8 92.31(10) . .
C16 Ho1 C8 111.11(8) . .
C7 Ho1 C8 30.91(9) . .
C1 Ho1 C8 51.53(8) . .
C2 Ho1 C8 50.71(9) . .
C28 Ho1 C13 143.17(10) . .
C29 Ho1 C13 108.78(11) . .
C16 Ho1 C13 81.35(8) . .
C7 Ho1 C13 50.66(8) . .
C1 Ho1 C13 30.54(8) . .
C2 Ho1 C13 49.81(8) . .
C8 Ho1 C13 30.77(8) . .
C16 N1 C18 111.2(2) . .
C16 N1 C15 124.0(2) . .
C18 N1 C15 124.8(2) . .
C16 N2 C17 111.3(2) . .
C16 N2 C19 124.2(2) . .
C17 N2 C19 124.4(2) . .
C28 Si1 C30 113.7(2) . .
C28 Si1 C32 109.78(16) . .
C30 Si1 C32 107.9(3) . .
C28 Si1 C31 112.44(16) . .
C30 Si1 C31 105.9(2) . .
C32 Si1 C31 106.8(2) . .
C33A Si2 C35A 121.1(8) . .
C33A Si2 C29 113.0(5) . .
C35A Si2 C29 116.0(4) . .
C33A Si2 C34B 82.5(6) . .
C35A Si2 C34B 106.4(7) . .
C29 Si2 C34B 112.2(3) . .
C33A Si2 C35B 112.1(8) . .
C35A Si2 C35B 21.4(4) . .
C29 Si2 C35B 108.1(3) . .
C34B Si2 C35B 126.5(6) . .
C33A Si2 C34A 111.0(6) . .
C35A Si2 C34A 77.0(8) . .
C29 Si2 C34A 113.2(4) . .
C34B Si2 C34A 33.4(4) . .
C35B Si2 C34A 98.4(7) . .
C33A Si2 C33B 21.3(6) . .
C35A Si2 C33B 107.1(6) . .
C29 Si2 C33B 111.9(3) . .
C34B Si2 C33B 102.1(4) . .
C35B Si2 C33B 93.7(5) . .
C34A Si2 C33B 126.4(5) . .

loop_
_geom_bond_atom_site_label_1
_geom_bond_atom_site_label_2
_geom_bond_distance
_geom_bond_site_symmetry_2
C1 C13 1.425(4) .
C1 C2 1.425(4) .
C1 C14 1.505(4) .
C1 Ho1 2.675(3) .
C2 C3 1.417(4) .
C2 C7 1.435(4) .
C2 Ho1 2.695(3) .
C3 C4 1.362(5) .
C3 H3 0.9500 .
C4 C5 1.404(6) .
C4 H4 0.9500 .
C5 C6 1.362(5) .
C5 H5 0.9500 .
C6 C7 1.420(4) .
C6 H6 0.9500 .
C7 C8 1.431(4) .
C7 Ho1 2.666(3) .
C8 C9 1.412(4) .
C8 C13 1.441(4) .
C8 Ho1 2.701(3) .
C9 C10 1.362(5) .
C9 H9 0.9500 .
C10 C11 1.401(5) .
C10 H10 0.9500 .
C11 C12 1.372(5) .
C11 H11 0.9500 .
C12 C13 1.418(4) .
C12 H12 0.9500 .
C13 Ho1 2.730(3) .
C14 C15 1.534(4) .
C14 H14A 0.9900 .
C14 H14B 0.9900 .
C15 N1 1.461(4) .
C15 H15A 0.9900 .
C15 H15B 0.9900 .
C16 N1 1.357(3) .
C16 N2 1.357(3) .
C16 Ho1 2.484(3) .
C17 C18 1.337(4) .
C17 N2 1.385(3) .
C17 H17 0.9500 .
C18 N1 1.380(4) .
C18 H18 0.9500 .
C19 C20 1.392(4) .
C19 C24 1.398(4) .
C19 N2 1.441(3) .
C20 C21 1.392(4) .
C20 C25 1.502(4) .
C21 C22 1.366(5) .
C21 H21 0.9500 .
C22 C23 1.385(5) .
C22 C26 1.524(5) .
C23 C24 1.390(5) .
C23 H23 0.9500 .
C24 C27 1.503(5) .
C25 H25A 0.9800 .
C25 H25B 0.9800 .
C25 H25C 0.9800 .
C26 H26A 0.9800 .
C26 H26B 0.9800 .
C26 H26C 0.9800 .
C27 H27A 0.9800 .
C27 H27B 0.9800 .
C27 H27C 0.9800 .
C28 Si1 1.842(3) .
C28 Ho1 2.348(3) .
C28 H28A 0.9900 .
C28 H28B 0.9900 .
C29 Si2 1.827(3) .
C29 Ho1 2.365(3) .
C29 H29A 0.9900 .
C29 H29B 0.9900 .
C30 Si1 1.864(4) .
C30 H30A 0.9800 .
C30 H30B 0.9800 .
C30 H30C 0.9800 .
C31 Si1 1.880(3) .
C31 H31A 0.9800 .
C31 H31B 0.9800 .
C31 H31C 0.9800 .
C32 Si1 1.875(4) .
C32 H32A 0.9800 .
C32 H32B 0.9800 .
C32 H32C 0.9800 .
C36 C37 1.387(7) 2_655
C36 C37 1.387(7) .
C36 H36 0.9500 .
C37 C38 1.367(7) .
C37 H37 0.9500 .
C38 C39 1.333(6) .
C38 H38A 0.9500 .
C41 H41A 0.9500 .
C41 H41B 0.9500 .
C39 C40 1.333(6) 2_655
C39 C38 1.333(6) 2_655
C39 H39 0.9500 .
C33A Si2 1.788(12) .
C33A H33A 0.9800 .
C33A H33B 0.9800 .
C33A H33C 0.9800 .
C34A Si2 1.923(9) .
C34A H34A 0.9800 .
C34A H34B 0.9800 .
C34A H34C 0.9800 .
C35A Si2 1.790(10) .
C35A H35A 0.9800 .
C35A H35B 0.9800 .
C35A H35C 0.9800 .
C33B Si2 1.943(7) .
C33B H33D 0.9800 .
C33B H33E 0.9800 .
C33B H33F 0.9800 .
C34B Si2 1.898(7) .
C34B H34D 0.9800 .
C34B H34E 0.9800 .
C34B H34F 0.9800 .
C35B Si2 1.917(8) .
C35B H35D 0.9800 .
C35B H35E 0.9800 .
C35B H35F 0.9800 .
